data_7043629
loop_
_publ_author_name
'Wang, Jian'
'Miao, Hao'
'Xiao, Zhao-Xin'
'Zhou, Yan'
'Deng, Lin-Dan'
'Zhang, Yiquan'
'Wang, Xin-Yi'

_publ_section_title
;
 Syntheses, Structures and Magnetic Properties of Lanthanide Complexes of
 the Pyrimidyl-Substituted Nitronyl Nitroxide Radical
;
_journal_name_full 'Dalton Trans.'
_journal_paper_doi 10.1039/C7DT01037K
_journal_year 2017
_chemical_formula_sum 'C41 H25 Dy2 F36 N4 O16'
_chemical_formula_weight 1838.65
_space_group_crystal_system monoclinic
_space_group_IT_number 15
_space_group_name_Hall '-C 2yc'
_space_group_name_H-M_alt 'C 1 2/c 1'
_symmetry_space_group_name_Hall '-C 2yc'
_symmetry_space_group_name_H-M 'C 1 2/c 1'
_atom_sites_solution_hydrogens mixed
_audit_creation_method SHELXL-2014/7
_audit_update_record
;
2017-06-28 deposited with the CCDC.
2017-07-14 downloaded from the CCDC.
;
_cell_angle_alpha 90
_cell_angle_beta 122.2930(10)
_cell_angle_gamma 90
_cell_formula_units_Z 8
_cell_length_a 27.5783(9)
_cell_length_b 24.3847(8)
_cell_length_c 23.0032(7)
_cell_measurement_reflns_used 9947
_cell_measurement_temperature 296(2)
_cell_measurement_theta_max 26.8770
_cell_measurement_theta_min 2.3939
_cell_volume 13076.7(7)
_computing_cell_refinement 'Bruker SMART'
_computing_data_collection 'Bruker SMART'
_computing_data_reduction 'Bruker SAINT'
_computing_molecular_graphics 'Bruker SHELXTL'
_computing_publication_material 'Bruker SHELXTL'
_computing_structure_refinement 'SHELXL-2014/7 (Sheldrick, 2014)'
_computing_structure_solution 'SHELXS-2014/7 (Sheldrick, 2014)'
_diffrn_ambient_temperature 296(2)
_diffrn_measured_fraction_theta_full 1.000
_diffrn_measured_fraction_theta_max 0.998
_diffrn_measurement_device_type 'CCD area detector'
_diffrn_radiation_type MoK\a
_diffrn_radiation_wavelength 0.71073
_diffrn_reflns_av_R_equivalents 0.0252
_diffrn_reflns_av_unetI/netI 0.0298
_diffrn_reflns_Laue_measured_fraction_full 1.000
_diffrn_reflns_Laue_measured_fraction_max 0.998
_diffrn_reflns_limit_h_max 35
_diffrn_reflns_limit_h_min -34
_diffrn_reflns_limit_k_max 31
_diffrn_reflns_limit_k_min -31
_diffrn_reflns_limit_l_max 19
_diffrn_reflns_limit_l_min -29
_diffrn_reflns_number 44339
_diffrn_reflns_point_group_measured_fraction_full 1.000
_diffrn_reflns_point_group_measured_fraction_max 0.998
_diffrn_reflns_theta_full 25.242
_diffrn_reflns_theta_max 27.519
_diffrn_reflns_theta_min 1.747
_diffrn_source 'fine-focus sealed tube'
_exptl_absorpt_coefficient_mu 2.431
_exptl_absorpt_correction_T_max 0.886
_exptl_absorpt_correction_T_min 0.769
_exptl_absorpt_correction_type multi-scan
_exptl_absorpt_process_details SADABS
_exptl_crystal_colour purple
_exptl_crystal_density_diffrn 1.868
_exptl_crystal_description block
_exptl_crystal_F_000 7064
_exptl_crystal_size_max 0.150
_exptl_crystal_size_mid 0.090
_exptl_crystal_size_min 0.050
_platon_squeeze_details
;
;
_refine_diff_density_max 0.677
_refine_diff_density_min -0.413
_refine_diff_density_rms 0.062
_refine_ls_extinction_method none
_refine_ls_goodness_of_fit_ref 1.036
_refine_ls_hydrogen_treatment mixed
_refine_ls_matrix_type full
_refine_ls_number_parameters 1238
_refine_ls_number_reflns 15007
_refine_ls_number_restraints 1715
_refine_ls_restrained_S_all 1.051
_refine_ls_R_factor_all 0.0415
_refine_ls_R_factor_gt 0.0278
_refine_ls_shift/su_max 0.093
_refine_ls_shift/su_mean 0.005
_refine_ls_structure_factor_coef Fsqd
_refine_ls_weighting_details 'w=1/[\s^2^(Fo^2^)+(0.0260P)^2^+4.7202P] where P=(Fo^2^+2Fc^2^)/3'
_refine_ls_weighting_scheme calc
_refine_ls_wR_factor_gt 0.0589
_refine_ls_wR_factor_ref 0.0626
_reflns_Friedel_coverage 0.000
_reflns_number_gt 11443
_reflns_number_total 15007
_reflns_threshold_expression 'I > 2\s(I)'
_cod_data_source_file c7dt01037k4.cif
_cod_data_source_block 1538980
_cod_database_code 7043629
_shelx_shelxl_version_number 2014/7
_shelx_space_group_comment
;
The symmetry employed for this shelxl refinement is uniquely defined
by the following loop, which should always be used as a source of
symmetry information in preference to the above space-group names.
They are only intended as comments.
;
_shelx_estimated_absorpt_t_min 0.712
_shelx_estimated_absorpt_t_max 0.888

loop_
_space_group_symop_operation_xyz
'x, y, z'
'-x, y, -z+1/2'
'x+1/2, y+1/2, z'
'-x+1/2, y+1/2, -z+1/2'
'-x, -y, -z'
'x, -y, z-1/2'
'-x+1/2, -y+1/2, -z'
'x+1/2, -y+1/2, z-1/2'

loop_
_atom_site_label
_atom_site_type_symbol
_atom_site_fract_x
_atom_site_fract_y
_atom_site_fract_z
_atom_site_U_iso_or_equiv
_atom_site_adp_type
_atom_site_occupancy
_atom_site_site_symmetry_order
_atom_site_calc_flag
_atom_site_refinement_flags_posn
_atom_site_refinement_flags_adp
_atom_site_refinement_flags_occupancy
_atom_site_disorder_assembly
_atom_site_disorder_group
Dy1 Dy 0.18923(2) 0.51041(2) 0.77078(2) 0.04516(4) Uani 1 1 d . U . . .
Dy2 Dy 0.16247(2) 0.80363(2) 0.64845(2) 0.04771(5) Uani 1 1 d . U . . .
O1 O 0.24301(8) 0.59214(8) 0.82005(9) 0.0545(5) Uani 1 1 d . U . . .
O3 O 0.20220(8) 0.54350(8) 0.68294(10) 0.0532(5) Uani 1 1 d . U . . .
O4 O 0.19399(9) 0.43258(8) 0.70242(10) 0.0578(5) Uani 1 1 d . U . . .
O5 O 0.09791(9) 0.49028(9) 0.67817(10) 0.0579(5) Uani 1 1 d . U . . .
O6 O 0.16124(8) 0.42912(8) 0.80038(10) 0.0562(5) Uani 1 1 d . U . . .
O7 O 0.12939(8) 0.54260(9) 0.80591(10) 0.0600(5) Uani 1 1 d . U . . .
O8 O 0.24236(9) 0.51072(8) 0.89486(10) 0.0556(5) Uani 1 1 d . U . . .
O2 O 0.22898(8) 0.73092(8) 0.67502(10) 0.0530(5) Uani 1 1 d . U . . .
O10 O 0.25339(10) 0.84726(11) 0.69927(15) 0.0615(6) Uani 1 1 d . U . . .
O11 O 0.09520(9) 0.76526(9) 0.54288(11) 0.0644(6) Uani 1 1 d . U . . .
O12 O 0.19730(9) 0.80961(9) 0.57258(10) 0.0595(5) Uani 1 1 d . U . . .
O13 O 0.07356(9) 0.81721(9) 0.63653(11) 0.0636(6) Uani 1 1 d . U . . .
O14 O 0.12034(9) 0.88048(9) 0.57614(11) 0.0608(5) Uani 1 1 d . U . . .
O15 O 0.18685(9) 0.77978(9) 0.76092(11) 0.0627(5) Uani 1 1 d . U . . .
N1 N 0.25475(9) 0.63106(9) 0.79216(11) 0.0484(6) Uani 1 1 d . U . . .
N2 N 0.24826(9) 0.69469(9) 0.72274(12) 0.0472(5) Uani 1 1 d . U . . .
N3 N 0.13285(10) 0.61118(10) 0.70795(12) 0.0524(6) Uani 1 1 d . U . . .
N4 N 0.12522(10) 0.69993(10) 0.65930(13) 0.0559(6) Uani 1 1 d . U . . .
C1 C 0.15455(11) 0.65713(11) 0.69885(14) 0.0466(6) Uani 1 1 d . U . . .
C2 C 0.07548(13) 0.60921(13) 0.67443(18) 0.0659(9) Uani 1 1 d . U . . .
H2 H 0.0583 0.5792 0.6813 0.079 Uiso 1 1 calc R U . . .
C3 C 0.04155(13) 0.64968(14) 0.63068(19) 0.0740(10) Uani 1 1 d . U . . .
H3 H 0.0018 0.6470 0.6063 0.089 Uiso 1 1 calc R U . . .
C4 C 0.06797(13) 0.69440(14) 0.62378(18) 0.0696(10) Uani 1 1 d . U . . .
H4 H 0.0454 0.7220 0.5933 0.083 Uiso 1 1 calc R U . . .
C5 C 0.21759(11) 0.66089(11) 0.73688(14) 0.0437(6) Uani 1 1 d . U . . .
C6 C 0.31533(13) 0.65164(13) 0.82500(17) 0.0642(9) Uani 1 1 d . U . . .
C7 C 0.32328(18) 0.69205(18) 0.8829(2) 0.0995(14) Uani 1 1 d . U . . .
H7A H 0.2991 0.7235 0.8622 0.149 Uiso 1 1 calc R U . . .
H7B H 0.3626 0.7036 0.9102 0.149 Uiso 1 1 calc R U . . .
H7C H 0.3130 0.6737 0.9118 0.149 Uiso 1 1 calc R U . . .
C8 C 0.35698(15) 0.60581(17) 0.8575(2) 0.1023(15) Uani 1 1 d . U . . .
H8A H 0.3528 0.5891 0.8924 0.153 Uiso 1 1 calc R U . . .
H8B H 0.3953 0.6197 0.8778 0.153 Uiso 1 1 calc R U . . .
H8C H 0.3497 0.5790 0.8231 0.153 Uiso 1 1 calc R U . . .
C9 C 0.31161(12) 0.68287(13) 0.76581(17) 0.0604(8) Uani 1 1 d . U . . .
C10 C 0.34493(15) 0.73420(18) 0.7817(2) 0.1176(19) Uani 1 1 d . U . . .
H10A H 0.3378 0.7504 0.7399 0.176 Uiso 1 1 calc R U . . .
H10B H 0.3851 0.7262 0.8113 0.176 Uiso 1 1 calc R U . . .
H10C H 0.3335 0.7593 0.8044 0.176 Uiso 1 1 calc R U . . .
C11 C 0.32283(18) 0.6437(2) 0.7212(2) 0.1125(17) Uani 1 1 d . U . . .
H11A H 0.3032 0.6097 0.7151 0.169 Uiso 1 1 calc R U . . .
H11B H 0.3633 0.6370 0.7437 0.169 Uiso 1 1 calc R U . . .
H11C H 0.3090 0.6602 0.6771 0.169 Uiso 1 1 calc R U . . .
C12 C 0.1763(2) 0.57266(18) 0.57278(18) 0.0902(12) Uani 1 1 d D U . . .
C13 C 0.18278(13) 0.52765(14) 0.62260(15) 0.0564(7) Uani 1 1 d . U . . .
C14 C 0.16701(15) 0.47503(14) 0.59682(16) 0.0658(9) Uani 1 1 d . U . . .
H14 H 0.1503 0.4690 0.5500 0.079 Uiso 1 1 calc R U . . .
C15 C 0.17567(14) 0.43151(14) 0.63925(16) 0.0604(8) Uani 1 1 d . U . . .
C16 C 0.1619(2) 0.37412(17) 0.60749(19) 0.0886(12) Uani 1 1 d D U . . .
F9A F -0.0387(6) 0.4475(8) 0.5986(12) 0.157(6) Uani 0.483(5) 1 d D U P A 1
C18 C 0.06068(13) 0.45519(14) 0.66711(16) 0.0619(8) Uani 1 1 d . U . . .
C19 C 0.06434(14) 0.41461(15) 0.71117(18) 0.0726(10) Uani 1 1 d . U . . .
H19 H 0.0324 0.3927 0.6977 0.087 Uiso 1 1 calc R U . . .
C20 C 0.11373(14) 0.40541(13) 0.77454(17) 0.0583(8) Uani 1 1 d . U . . .
C21 C 0.11259(16) 0.36002(15) 0.8195(2) 0.0774(10) Uani 1 1 d D U . . .
F15A F 0.0408(6) 0.5523(8) 0.8152(7) 0.147(4) Uani 0.483(5) 1 d D U P A 1
C23 C 0.13684(15) 0.56182(16) 0.86020(18) 0.0720(9) Uani 1 1 d . U . . .
C24 C 0.18594(16) 0.56190(18) 0.92407(18) 0.0843(12) Uani 1 1 d . U . . .
H24 H 0.1862 0.5799 0.9599 0.101 Uiso 1 1 calc R U . . .
C25 C 0.23530(14) 0.53586(15) 0.93681(16) 0.0630(8) Uani 1 1 d . U . . .
C26 C 0.28814(19) 0.5389(2) 1.0097(2) 0.0918(12) Uani 1 1 d D U . . .
C28 C 0.08597(15) 0.76489(15) 0.48369(18) 0.0702(9) Uani 1 1 d . U . . .
C29 C 0.12061(18) 0.7837(2) 0.46260(19) 0.0930(13) Uani 1 1 d . U . . .
H29 H 0.1084 0.7818 0.4163 0.112 Uiso 1 1 calc R U . . .
C30 C 0.17381(16) 0.80575(16) 0.50938(18) 0.0726(9) Uani 1 1 d . U . . .
C33 C 0.03127(14) 0.84714(16) 0.5983(2) 0.0729(9) Uani 1 1 d . U . . .
C34 C 0.02630(15) 0.88693(16) 0.5535(2) 0.0786(10) Uani 1 1 d . U . . .
H34 H -0.0083 0.9057 0.5277 0.094 Uiso 1 1 calc R U . . .
C35 C 0.07091(15) 0.90008(13) 0.54533(16) 0.0651(9) Uani 1 1 d . U . . .
C36 C 0.06224(18) 0.94626(18) 0.4950(2) 0.0925(12) Uani 1 1 d D U . . .
C38 C 0.17055(16) 0.79860(16) 0.79799(18) 0.0710(9) Uani 1 1 d . U . . .
C39 C 0.15260(16) 0.85154(16) 0.79877(18) 0.0742(10) Uani 1 1 d . U . . .
H39 H 0.1390 0.8598 0.8271 0.089 Uiso 1 1 calc R U . . .
C40 C 0.15448(14) 0.89215(14) 0.75852(17) 0.0641(8) Uani 1 1 d . U . . .
C41 C 0.13756(17) 0.95029(17) 0.7652(2) 0.0832(11) Uani 1 1 d D U . . .
O16 O 0.16918(9) 0.88734(9) 0.71590(11) 0.0629(5) Uani 1 1 d . U . . .
F10B F 0.1515(6) 0.3231(6) 0.8332(10) 0.100(4) Uani 0.517(5) 1 d D U P A 2
F8A F -0.0031(10) 0.5063(4) 0.5679(11) 0.104(5) Uani 0.483(5) 1 d D U P A 1
F1A F 0.1499(7) 0.5550(7) 0.5105(4) 0.104(4) Uani 0.483(5) 1 d D U P A 1
F36A F 0.1221(7) 0.9533(10) 0.8103(7) 0.099(3) Uani 0.483(5) 1 d D U P A 1
F30B F 0.0079(4) 0.9560(7) 0.4464(8) 0.154(5) Uani 0.517(5) 1 d D U P A 2
F5A F 0.2024(5) 0.3398(5) 0.6484(6) 0.099(3) Uani 0.483(5) 1 d D U P A 1
F7A F 0.0090(12) 0.4247(10) 0.5515(12) 0.153(7) Uani 0.483(5) 1 d D U P A 1
F29B F 0.0826(11) 0.9923(5) 0.5292(9) 0.160(7) Uani 0.517(5) 1 d D U P A 2
F4B F 0.1288(5) 0.3505(5) 0.6262(5) 0.122(3) Uani 0.517(5) 1 d D U P A 2
F35A F 0.1787(7) 0.9867(9) 0.7839(13) 0.128(5) Uani 0.483(5) 1 d D U P A 1
F34A F 0.0932(7) 0.9665(11) 0.7061(7) 0.148(7) Uani 0.483(5) 1 d D U P A 1
F28B F 0.0903(8) 0.9376(7) 0.4649(9) 0.132(4) Uani 0.517(5) 1 d D U P A 2
F13A F 0.0659(11) 0.6327(5) 0.8151(7) 0.132(4) Uani 0.483(5) 1 d D U P A 2
F11B F 0.1310(4) 0.3812(6) 0.8816(4) 0.105(3) Uani 0.517(5) 1 d D U P A 2
F20B F 0.0252(8) 0.7227(8) 0.3768(6) 0.160(5) Uani 0.517(5) 1 d D U P A 2
F12B F 0.0617(4) 0.3410(5) 0.7982(7) 0.133(4) Uani 0.517(5) 1 d D U P A 2
F31B F 0.1224(5) 0.7544(7) 0.8419(9) 0.227(5) Uani 0.517(5) 1 d D U P A 2
F32A F 0.1509(7) 0.7118(4) 0.8206(7) 0.193(5) Uani 0.483(5) 1 d D U P A 2
C22 C 0.00664(17) 0.45733(18) 0.5949(2) 0.0893(12) Uani 1 1 d D U . . .
F6B F 0.1263(5) 0.3749(6) 0.5407(4) 0.152(5) Uani 0.517(5) 1 d D U P A 2
F17A F 0.2938(8) 0.4942(5) 1.0426(7) 0.187(7) Uani 0.483(5) 1 d D U P A 1
F18A F 0.2890(6) 0.5805(5) 1.0447(6) 0.154(5) Uani 0.483(5) 1 d D U P A 1
F16A F 0.3347(4) 0.5441(8) 1.0095(7) 0.158(5) Uani 0.483(5) 1 d D U P A 1
C31 C -0.0204(2) 0.8361(3) 0.6056(3) 0.1161(16) Uani 1 1 d D U . . .
F25A F -0.0554(6) 0.8772(6) 0.5888(10) 0.187(6) Uani 0.483(5) 1 d D U P A 1
F24B F 0.1773(3) 0.8678(2) 0.4320(4) 0.108(2) Uani 0.517(5) 1 d D U P A 2
F24A F 0.2220(6) 0.8815(3) 0.5036(8) 0.190(5) Uani 0.483(5) 1 d D U P A 1
C32 C 0.0833(2) 0.5887(3) 0.8525(2) 0.1211(18) Uani 1 1 d D U . . .
F21B F -0.0097(6) 0.7836(6) 0.4090(10) 0.190(7) Uani 0.517(5) 1 d D U P A 2
F26A F -0.0056(6) 0.8225(9) 0.6666(6) 0.181(6) Uani 0.483(5) 1 d D U P A 1
C37 C 0.0264(2) 0.7418(2) 0.4301(2) 0.1142(16) Uani 1 1 d D U . . .
C42 C 0.2080(2) 0.8316(3) 0.4808(2) 0.1182(17) Uani 1 1 d D U . . .
F3A F 0.1637(7) 0.6184(3) 0.5821(6) 0.164(6) Uani 0.483(5) 1 d D U P A 1
C43 C 0.1732(3) 0.7578(2) 0.8503(3) 0.1121(15) Uani 1 1 d D U . . .
F27A F -0.0486(5) 0.7935(5) 0.5650(6) 0.175(5) Uani 0.483(5) 1 d D U P A 1
F22B F 0.2171(6) 0.7941(4) 0.4465(6) 0.204(5) Uani 0.517(5) 1 d D U P A 2
F2A F 0.2322(3) 0.5768(4) 0.5849(4) 0.137(3) Uani 0.483(5) 1 d D U P A 1
F19B F 0.0078(7) 0.7052(6) 0.4544(7) 0.188(6) Uani 0.517(5) 1 d D U P A 2
F33B F 0.2068(9) 0.7749(6) 0.9127(5) 0.264(9) Uani 0.517(5) 1 d D U P A 2
O9 O 0.28400(10) 0.47395(11) 0.82421(14) 0.0625(6) Uani 1 1 d . U . . .
F3B F 0.1218(3) 0.5971(3) 0.5523(4) 0.124(3) Uani 0.517(5) 1 d D U P A 2
F23B F 0.2526(5) 0.8577(7) 0.5230(5) 0.260(8) Uani 0.517(5) 1 d D U P A 2
F2B F 0.2061(5) 0.6155(4) 0.5977(5) 0.133(4) Uani 0.517(5) 1 d D U P A 2
F6A F 0.1655(7) 0.3705(6) 0.5527(5) 0.183(6) Uani 0.483(5) 1 d D U P A 1
F17B F 0.2748(5) 0.5464(7) 1.0555(4) 0.155(5) Uani 0.517(5) 1 d D U P A 2
F18B F 0.3226(6) 0.5766(6) 1.0157(6) 0.168(6) Uani 0.517(5) 1 d D U P A 2
F26B F -0.0112(7) 0.8607(7) 0.6609(6) 0.193(6) Uani 0.517(5) 1 d D U P A 2
F27B F -0.0276(6) 0.7854(4) 0.6137(11) 0.199(6) Uani 0.517(5) 1 d D U P A 2
F19A F 0.0286(7) 0.6887(4) 0.4395(10) 0.215(8) Uani 0.483(5) 1 d D U P A 1
F16B F 0.3178(6) 0.4943(5) 1.0281(7) 0.139(4) Uani 0.517(5) 1 d D U P A 2
F28A F 0.0756(9) 0.9268(8) 0.4523(9) 0.153(7) Uani 0.483(5) 1 d D U P A 1
F4A F 0.1153(4) 0.3528(6) 0.5975(8) 0.171(6) Uani 0.483(5) 1 d D U P A 1
F9B F -0.0344(7) 0.4246(8) 0.5866(11) 0.161(6) Uani 0.517(5) 1 d D U P A 2
F32B F 0.1867(4) 0.7087(3) 0.8455(5) 0.120(3) Uani 0.517(5) 1 d D U P A 1
F31A F 0.1463(5) 0.7730(5) 0.8788(5) 0.121(3) Uani 0.483(5) 1 d D U P A 1
F21A F -0.0151(6) 0.7613(9) 0.4348(10) 0.192(7) Uani 0.483(5) 1 d D U P A 1
F8B F -0.0120(10) 0.5071(5) 0.5775(12) 0.119(6) Uani 0.517(5) 1 d D U P A 2
F7B F 0.0202(10) 0.4391(9) 0.5515(10) 0.122(4) Uani 0.517(5) 1 d D U P A 2
F29A F 0.0940(10) 0.9894(5) 0.5275(7) 0.134(5) Uani 0.483(5) 1 d D U P A 1
F30A F 0.0090(4) 0.9614(5) 0.4574(8) 0.126(5) Uani 0.483(5) 1 d D U P A 1
F20A F 0.0106(9) 0.7471(9) 0.3666(5) 0.185(7) Uani 0.483(5) 1 d D U P A 1
F22A F 0.1858(6) 0.8206(9) 0.4171(4) 0.299(9) Uani 0.483(5) 1 d D U P A 1
F23A F 0.2594(3) 0.8093(3) 0.5130(5) 0.125(3) Uani 0.483(5) 1 d D U P A 1
F1B F 0.1663(7) 0.5596(7) 0.5134(5) 0.121(5) Uani 0.517(5) 1 d D U P A 2
F5B F 0.2044(6) 0.3423(7) 0.6291(8) 0.176(7) Uani 0.517(5) 1 d D U P A 2
F12A F 0.0736(4) 0.3210(5) 0.7810(7) 0.131(4) Uani 0.483(5) 1 d D U P A 1
F11A F 0.1039(6) 0.3771(7) 0.8658(7) 0.142(5) Uani 0.483(5) 1 d D U P A 1
F14B F 0.0969(3) 0.6289(4) 0.9013(4) 0.177(4) Uani 0.517(5) 1 d D U P A 2
F34B F 0.1079(7) 0.9745(9) 0.7045(7) 0.111(3) Uani 0.517(5) 1 d D U P A 2
F36B F 0.1075(7) 0.9553(10) 0.7935(8) 0.127(5) Uani 0.517(5) 1 d D U P A 2
F10A F 0.1591(5) 0.3306(7) 0.8496(10) 0.098(4) Uani 0.483(5) 1 d D U P A 1
F35B F 0.1854(7) 0.9790(8) 0.8014(11) 0.122(5) Uani 0.517(5) 1 d D U P A 2
F25B F -0.0674(4) 0.8575(6) 0.5552(6) 0.150(4) Uani 0.517(5) 1 d D U P A 2
F33A F 0.2274(4) 0.7518(6) 0.9026(5) 0.164(4) Uani 0.483(5) 1 d D U P A 1
F13B F 0.0609(9) 0.6213(5) 0.7970(5) 0.126(4) Uani 0.517(5) 1 d D U P A 1
F14A F 0.0844(3) 0.5847(3) 0.9111(3) 0.109(2) Uani 0.483(5) 1 d D U P A 1
F15B F 0.0402(7) 0.5562(7) 0.8347(8) 0.174(5) Uani 0.517(5) 1 d D U P A 2
H9B H 0.3013(15) 0.4756(15) 0.8639(19) 0.072(13) Uiso 1 1 d . . . . .
H9A H 0.2994(16) 0.4528(16) 0.8129(19) 0.085(14) Uiso 1 1 d . . . . .
H1 H 0.2684(15) 0.8682(15) 0.7278(18) 0.075(13) Uiso 1 1 d . . . . .
H10D H 0.2673(18) 0.8481(17) 0.676(2) 0.099(17) Uiso 1 1 d . . . . .

loop_
_atom_site_aniso_label
_atom_site_aniso_U_11
_atom_site_aniso_U_22
_atom_site_aniso_U_33
_atom_site_aniso_U_23
_atom_site_aniso_U_13
_atom_site_aniso_U_12
Dy1 0.04463(8) 0.04767(8) 0.04131(7) 0.00318(6) 0.02172(6) -0.00199(6)
Dy2 0.04125(7) 0.05012(8) 0.04872(8) 0.00632(6) 0.02200(6) 0.00056(6)
O1 0.0575(12) 0.0485(11) 0.0482(11) 0.0081(9) 0.0219(9) -0.0054(9)
O3 0.0541(12) 0.0593(12) 0.0456(11) 0.0018(9) 0.0262(9) -0.0023(10)
O4 0.0652(13) 0.0572(12) 0.0464(12) 0.0020(9) 0.0266(10) 0.0031(10)
O5 0.0511(12) 0.0617(13) 0.0515(12) 0.0057(10) 0.0212(10) -0.0039(10)
O6 0.0555(12) 0.0565(12) 0.0536(12) 0.0071(9) 0.0272(10) -0.0054(10)
O7 0.0530(12) 0.0760(15) 0.0550(12) 0.0059(11) 0.0316(10) 0.0030(11)
O8 0.0591(12) 0.0599(13) 0.0459(11) 0.0068(9) 0.0269(10) 0.0050(10)
O2 0.0442(10) 0.0509(12) 0.0606(12) 0.0135(10) 0.0259(10) 0.0025(9)
O10 0.0574(14) 0.0628(15) 0.0671(16) -0.0144(13) 0.0351(13) -0.0157(11)
O11 0.0567(13) 0.0635(14) 0.0598(13) 0.0004(11) 0.0223(11) -0.0090(10)
O12 0.0562(12) 0.0700(14) 0.0531(12) 0.0053(10) 0.0298(10) 0.0019(10)
O13 0.0498(12) 0.0700(14) 0.0703(14) 0.0102(11) 0.0316(11) 0.0044(10)
O14 0.0562(12) 0.0587(13) 0.0630(13) 0.0113(10) 0.0288(11) 0.0080(10)
O15 0.0685(14) 0.0666(14) 0.0592(13) 0.0064(11) 0.0384(11) 0.0026(11)
N1 0.0446(12) 0.0445(13) 0.0475(13) 0.0017(10) 0.0187(11) -0.0013(10)
N2 0.0379(12) 0.0442(13) 0.0525(14) 0.0049(11) 0.0194(11) 0.0008(10)
N3 0.0426(12) 0.0505(14) 0.0634(15) 0.0059(11) 0.0280(11) -0.0007(11)
N4 0.0384(12) 0.0549(15) 0.0636(16) 0.0112(12) 0.0200(12) -0.0031(11)
C1 0.0401(14) 0.0477(16) 0.0519(16) 0.0037(13) 0.0244(12) -0.0003(12)
C2 0.0484(17) 0.0577(19) 0.092(2) 0.0160(17) 0.0382(17) -0.0018(15)
C3 0.0398(16) 0.070(2) 0.099(3) 0.020(2) 0.0281(17) -0.0017(15)
C4 0.0444(17) 0.062(2) 0.087(2) 0.0240(18) 0.0246(17) 0.0013(15)
C5 0.0421(14) 0.0376(14) 0.0485(15) 0.0007(11) 0.0224(12) -0.0030(11)
C6 0.0444(16) 0.061(2) 0.0639(19) 0.0104(15) 0.0135(15) -0.0067(14)
C7 0.087(3) 0.110(3) 0.075(3) -0.030(2) 0.026(2) -0.030(2)
C8 0.053(2) 0.096(3) 0.128(4) 0.048(3) 0.028(2) 0.015(2)
C9 0.0355(14) 0.064(2) 0.069(2) 0.0121(16) 0.0198(14) 0.0025(14)
C10 0.049(2) 0.100(3) 0.135(4) 0.048(3) 0.003(2) -0.021(2)
C11 0.073(3) 0.177(5) 0.093(3) 0.011(3) 0.048(2) 0.046(3)
C12 0.114(3) 0.096(3) 0.052(2) 0.007(2) 0.039(2) -0.024(3)
C13 0.0521(17) 0.070(2) 0.0451(16) 0.0062(14) 0.0249(14) -0.0033(15)
C14 0.079(2) 0.070(2) 0.0428(17) -0.0025(15) 0.0282(16) -0.0046(18)
C15 0.067(2) 0.0612(19) 0.0507(18) -0.0050(15) 0.0299(16) -0.0004(16)
C16 0.122(4) 0.068(3) 0.061(2) -0.0061(19) 0.039(2) -0.007(2)
F9A 0.050(4) 0.228(15) 0.137(12) 0.043(10) 0.013(5) -0.033(7)
C18 0.0486(17) 0.068(2) 0.0571(18) 0.0010(15) 0.0202(14) -0.0020(15)
C19 0.0525(18) 0.076(2) 0.076(2) 0.0079(18) 0.0261(17) -0.0155(17)
C20 0.0603(19) 0.0527(18) 0.070(2) 0.0047(15) 0.0398(16) -0.0025(15)
C21 0.073(2) 0.076(3) 0.093(3) 0.021(2) 0.051(2) -0.004(2)
F15A 0.071(5) 0.286(10) 0.102(6) -0.019(6) 0.058(4) 0.000(5)
C23 0.062(2) 0.101(3) 0.066(2) 0.0027(19) 0.0427(18) 0.0117(19)
C24 0.074(2) 0.128(3) 0.054(2) -0.008(2) 0.0361(18) 0.018(2)
C25 0.066(2) 0.076(2) 0.0461(17) 0.0025(15) 0.0292(15) 0.0008(17)
C26 0.085(3) 0.122(4) 0.056(2) -0.006(2) 0.029(2) 0.018(3)
C28 0.062(2) 0.070(2) 0.057(2) -0.0102(17) 0.0175(16) -0.0031(17)
C29 0.081(3) 0.140(4) 0.051(2) -0.013(2) 0.0303(19) -0.009(3)
C30 0.072(2) 0.096(3) 0.054(2) 0.0048(18) 0.0362(18) 0.0047(19)
C33 0.0491(18) 0.082(3) 0.084(2) -0.002(2) 0.0334(18) 0.0055(17)
C34 0.054(2) 0.079(3) 0.087(3) 0.016(2) 0.0278(18) 0.0216(18)
C35 0.066(2) 0.0550(19) 0.0592(19) 0.0037(15) 0.0230(16) 0.0088(16)
C36 0.091(3) 0.087(3) 0.086(3) 0.025(2) 0.038(2) 0.024(2)
C38 0.073(2) 0.082(2) 0.064(2) 0.0069(18) 0.0412(19) -0.0008(19)
C39 0.086(3) 0.087(3) 0.071(2) -0.0018(19) 0.056(2) 0.003(2)
C40 0.062(2) 0.070(2) 0.062(2) -0.0074(16) 0.0342(17) 0.0023(16)
C41 0.091(3) 0.084(3) 0.079(3) -0.007(2) 0.049(2) 0.013(2)
O16 0.0691(14) 0.0641(14) 0.0621(13) -0.0019(11) 0.0395(11) -0.0020(11)
F10B 0.152(9) 0.057(4) 0.125(9) 0.024(5) 0.097(8) 0.027(6)
F8A 0.088(9) 0.113(6) 0.059(5) 0.022(4) 0.005(5) -0.003(5)
F1A 0.119(6) 0.126(7) 0.038(3) 0.023(3) 0.022(3) -0.022(5)
F36A 0.103(6) 0.117(8) 0.082(4) -0.018(5) 0.052(4) 0.031(5)
F30B 0.101(6) 0.223(12) 0.098(6) 0.073(7) 0.026(4) 0.008(6)
F5A 0.130(6) 0.061(4) 0.092(4) -0.012(3) 0.050(4) 0.018(4)
F7A 0.151(13) 0.128(10) 0.087(7) -0.045(7) 0.001(6) -0.003(8)
F29B 0.165(10) 0.065(5) 0.187(11) 0.016(5) 0.053(7) 0.008(5)
F4B 0.152(8) 0.092(5) 0.102(5) -0.027(4) 0.055(6) -0.053(5)
F35A 0.160(9) 0.064(4) 0.198(16) -0.018(7) 0.122(10) -0.008(6)
F34A 0.159(10) 0.147(14) 0.087(6) -0.002(5) 0.030(6) 0.083(9)
F28B 0.140(7) 0.135(8) 0.141(10) 0.083(7) 0.089(7) 0.040(6)
F13A 0.121(8) 0.120(6) 0.165(8) -0.024(7) 0.083(8) 0.038(6)
F11B 0.136(7) 0.120(5) 0.105(4) 0.018(3) 0.096(4) 0.009(5)
F20B 0.136(11) 0.206(12) 0.104(7) -0.097(7) 0.042(8) -0.052(9)
F12B 0.082(4) 0.161(11) 0.154(7) 0.073(6) 0.061(4) -0.018(5)
F31B 0.258(9) 0.183(11) 0.386(15) 0.122(11) 0.269(10) 0.053(9)
F32A 0.375(15) 0.100(6) 0.223(10) -0.006(6) 0.239(10) -0.057(8)
C22 0.065(2) 0.102(3) 0.070(3) 0.006(2) 0.015(2) -0.014(2)
F6B 0.235(10) 0.099(6) 0.056(3) -0.034(3) 0.034(4) -0.033(7)
F17A 0.209(16) 0.146(8) 0.087(8) 0.050(6) 0.000(8) 0.019(8)
F18A 0.136(10) 0.161(9) 0.082(8) -0.060(7) 0.003(5) 0.042(7)
F16A 0.078(4) 0.258(15) 0.095(6) -0.070(10) 0.018(4) -0.018(8)
C31 0.063(3) 0.148(5) 0.145(4) 0.024(4) 0.061(3) 0.017(3)
F25A 0.135(11) 0.208(10) 0.284(17) 0.086(11) 0.157(11) 0.092(9)
F24B 0.139(5) 0.104(4) 0.100(5) 0.019(3) 0.077(4) -0.006(4)
F24A 0.228(13) 0.142(6) 0.285(14) 0.070(6) 0.194(12) -0.007(6)
C32 0.078(3) 0.208(6) 0.077(3) -0.011(3) 0.041(3) 0.037(3)
F21B 0.053(5) 0.247(11) 0.184(14) -0.070(8) 0.006(5) 0.005(6)
F26A 0.114(7) 0.297(19) 0.186(7) 0.097(8) 0.116(7) 0.049(11)
C37 0.093(3) 0.136(4) 0.081(3) -0.035(3) 0.025(3) -0.034(3)
C42 0.101(4) 0.193(6) 0.074(3) 0.011(3) 0.055(3) -0.011(4)
F3A 0.351(17) 0.062(5) 0.132(12) 0.033(5) 0.165(14) 0.033(9)
C43 0.153(5) 0.110(4) 0.115(4) 0.019(3) 0.099(4) 0.004(4)
F27A 0.094(6) 0.182(9) 0.237(11) 0.011(7) 0.080(7) -0.046(6)
F22B 0.304(13) 0.215(8) 0.243(11) 0.101(7) 0.246(11) 0.123(8)
F2A 0.130(5) 0.169(8) 0.123(5) 0.036(5) 0.075(4) -0.054(5)
F19B 0.133(9) 0.270(13) 0.147(7) -0.069(9) 0.067(7) -0.125(9)
F33B 0.469(18) 0.183(11) 0.089(5) 0.020(6) 0.114(10) -0.001(15)
O9 0.0531(13) 0.0722(16) 0.0502(15) -0.0064(12) 0.0196(12) 0.0099(11)
F3B 0.145(5) 0.094(5) 0.096(5) 0.030(4) 0.040(4) 0.026(4)
F23B 0.136(9) 0.50(2) 0.102(6) 0.054(10) 0.034(5) -0.147(12)
F2B 0.180(8) 0.111(7) 0.064(3) 0.009(4) 0.036(5) -0.071(7)
F6A 0.393(19) 0.080(5) 0.096(6) -0.013(5) 0.145(9) 0.003(11)
F17B 0.124(6) 0.287(15) 0.043(3) -0.003(8) 0.039(3) 0.040(10)
F18B 0.140(11) 0.192(11) 0.103(7) -0.028(8) 0.020(5) -0.086(9)
F26B 0.150(9) 0.317(17) 0.170(7) 0.007(9) 0.124(7) 0.032(11)
F27B 0.133(11) 0.166(7) 0.37(2) 0.092(9) 0.183(14) 0.029(6)
F19A 0.194(14) 0.120(5) 0.212(14) -0.045(7) 0.030(9) -0.088(6)
F16B 0.108(7) 0.157(7) 0.084(6) 0.004(5) 0.005(4) 0.050(5)
F28A 0.216(15) 0.167(12) 0.092(6) 0.045(6) 0.093(9) 0.075(10)
F4A 0.074(4) 0.119(8) 0.246(16) -0.089(10) 0.036(7) -0.027(4)
F9B 0.088(7) 0.217(13) 0.097(6) 0.021(8) -0.007(4) -0.081(9)
F32B 0.182(7) 0.096(5) 0.131(6) 0.056(4) 0.115(5) 0.049(5)
F31A 0.183(7) 0.135(7) 0.118(6) 0.033(5) 0.128(6) 0.025(6)
F21A 0.067(5) 0.308(17) 0.151(12) -0.095(12) 0.025(6) -0.043(9)
F8B 0.080(6) 0.137(6) 0.091(9) 0.015(5) 0.014(5) 0.040(6)
F7B 0.117(7) 0.152(12) 0.060(5) -0.021(6) 0.022(5) 0.002(8)
F29A 0.159(10) 0.094(7) 0.114(7) 0.042(5) 0.050(6) -0.025(7)
F30A 0.119(6) 0.096(6) 0.111(7) 0.047(5) 0.025(5) 0.069(5)
F20A 0.115(9) 0.29(2) 0.069(4) -0.026(7) -0.002(4) -0.039(11)
F22A 0.215(12) 0.62(3) 0.061(4) -0.022(10) 0.073(5) -0.184(17)
F23A 0.107(4) 0.172(7) 0.142(6) -0.052(5) 0.098(4) -0.044(4)
F1B 0.203(14) 0.108(6) 0.089(5) 0.003(4) 0.102(7) -0.026(7)
F5B 0.134(7) 0.136(9) 0.222(14) -0.082(9) 0.072(8) 0.026(6)
F12A 0.095(6) 0.098(6) 0.161(8) 0.040(4) 0.043(5) -0.042(5)
F11A 0.215(13) 0.121(7) 0.210(10) 0.051(7) 0.194(11) 0.039(9)
F14B 0.131(6) 0.278(10) 0.106(4) -0.035(6) 0.052(4) 0.107(6)
F34B 0.149(8) 0.088(5) 0.101(5) 0.021(4) 0.071(5) 0.045(5)
F36B 0.153(11) 0.119(7) 0.165(11) 0.024(9) 0.123(11) 0.050(8)
F10A 0.084(4) 0.099(8) 0.106(8) 0.043(6) 0.048(4) 0.004(4)
F35B 0.125(6) 0.098(9) 0.123(7) -0.040(7) 0.052(4) -0.017(5)
F25B 0.045(3) 0.234(11) 0.156(7) 0.042(7) 0.045(4) 0.026(5)
F33A 0.168(6) 0.198(11) 0.124(7) 0.091(6) 0.078(5) 0.056(6)
F13B 0.096(5) 0.143(7) 0.115(5) -0.026(5) 0.039(5) 0.052(5)
F14A 0.093(4) 0.171(7) 0.095(4) -0.015(4) 0.071(3) 0.021(4)
F15B 0.111(6) 0.266(10) 0.217(14) 0.070(8) 0.136(9) 0.035(5)

loop_
_atom_type_symbol
_atom_type_description
_atom_type_scat_dispersion_real
_atom_type_scat_dispersion_imag
_atom_type_scat_source
C C 0.0033 0.0016 'International Tables Vol C Tables 4.2.6.8 and 6.1.1.4'
H H 0.0000 0.0000 'International Tables Vol C Tables 4.2.6.8 and 6.1.1.4'
N N 0.0061 0.0033 'International Tables Vol C Tables 4.2.6.8 and 6.1.1.4'
O O 0.0106 0.0060 'International Tables Vol C Tables 4.2.6.8 and 6.1.1.4'
F F 0.0171 0.0103 'International Tables Vol C Tables 4.2.6.8 and 6.1.1.4'
Dy Dy -0.1892 4.4098 'International Tables Vol C Tables 4.2.6.8 and 6.1.1.4'

loop_
_geom_angle_atom_site_label_1
_geom_angle_atom_site_label_2
_geom_angle_atom_site_label_3
_geom_angle
O7 Dy1 O5 76.54(7)
O7 Dy1 O6 77.34(7)
O5 Dy1 O6 74.04(7)
O7 Dy1 O3 129.66(7)
O5 Dy1 O3 82.74(7)
O6 Dy1 O3 138.91(7)
O7 Dy1 O1 85.95(7)
O5 Dy1 O1 135.15(7)
O6 Dy1 O1 141.65(7)
O3 Dy1 O1 77.39(7)
O7 Dy1 O9 136.98(9)
O5 Dy1 O9 138.26(9)
O6 Dy1 O9 88.59(8)
O3 Dy1 O9 86.76(8)
O1 Dy1 O9 80.46(8)
O7 Dy1 O8 71.55(7)
O5 Dy1 O8 139.59(7)
O6 Dy1 O8 75.31(7)
O3 Dy1 O8 137.16(7)
O1 Dy1 O8 66.67(7)
O9 Dy1 O8 65.56(9)
O7 Dy1 O4 139.10(7)
O5 Dy1 O4 70.11(7)
O6 Dy1 O4 71.34(7)
O3 Dy1 O4 69.02(7)
O1 Dy1 O4 134.68(7)
O9 Dy1 O4 68.40(8)
O8 Dy1 O4 122.74(7)
O7 Dy1 N3 65.80(7)
O5 Dy1 N3 71.76(7)
O6 Dy1 N3 134.18(7)
O3 Dy1 N3 64.23(7)
O1 Dy1 N3 63.40(7)
O9 Dy1 N3 137.04(8)
O8 Dy1 N3 114.74(7)
O4 Dy1 N3 122.00(7)
O11 Dy2 O13 74.51(8)
O11 Dy2 O14 76.44(7)
O13 Dy2 O14 73.41(7)
O11 Dy2 O15 130.09(8)
O13 Dy2 O15 80.29(7)
O14 Dy2 O15 135.23(8)
O11 Dy2 O10 137.51(9)
O13 Dy2 O10 139.28(9)
O14 Dy2 O10 89.09(8)
O15 Dy2 O10 87.90(9)
O11 Dy2 O2 92.50(7)
O13 Dy2 O2 138.55(7)
O14 Dy2 O2 142.49(7)
O15 Dy2 O2 78.87(7)
O10 Dy2 O2 75.04(8)
O11 Dy2 O12 70.82(7)
O13 Dy2 O12 134.92(7)
O14 Dy2 O12 71.17(7)
O15 Dy2 O12 144.71(7)
O10 Dy2 O12 66.70(9)
O2 Dy2 O12 71.35(7)
O11 Dy2 O16 136.67(7)
O13 Dy2 O16 71.59(7)
O14 Dy2 O16 68.64(7)
O15 Dy2 O16 68.96(7)
O10 Dy2 O16 67.80(9)
O2 Dy2 O16 130.83(7)
O12 Dy2 O16 118.24(7)
O11 Dy2 N4 66.55(7)
O13 Dy2 N4 74.10(7)
O14 Dy2 N4 135.80(7)
O15 Dy2 N4 65.39(8)
O10 Dy2 N4 134.70(8)
O2 Dy2 N4 64.70(7)
O12 Dy2 N4 115.39(8)
O16 Dy2 N4 126.21(8)
N1 O1 Dy1 129.98(16)
C13 O3 Dy1 131.98(19)
C15 O4 Dy1 127.99(19)
C18 O5 Dy1 134.42(19)
C20 O6 Dy1 132.20(19)
C23 O7 Dy1 135.1(2)
C25 O8 Dy1 132.2(2)
N2 O2 Dy2 129.96(16)
Dy2 O10 H1 132(3)
Dy2 O10 H10D 116(3)
H1 O10 H10D 109(4)
C28 O11 Dy2 136.8(2)
C30 O12 Dy2 133.3(2)
C33 O13 Dy2 133.5(2)
C35 O14 Dy2 133.0(2)
C38 O15 Dy2 131.4(2)
O1 N1 C5 127.3(2)
O1 N1 C6 120.4(2)
C5 N1 C6 112.1(2)
O2 N2 C5 127.2(2)
O2 N2 C9 120.0(2)
C5 N2 C9 112.6(2)
C1 N3 C2 115.4(2)
C1 N3 Dy1 129.20(17)
C2 N3 Dy1 114.63(19)
C1 N4 C4 115.1(2)
C1 N4 Dy2 130.61(17)
C4 N4 Dy2 113.97(19)
N4 C1 N3 127.0(2)
N4 C1 C5 116.7(2)
N3 C1 C5 116.3(2)
N3 C2 C3 122.2(3)
N3 C2 H2 118.9
C3 C2 H2 118.9
C2 C3 C4 117.7(3)
C2 C3 H3 121.1
C4 C3 H3 121.1
N4 C4 C3 122.4(3)
N4 C4 H4 118.8
C3 C4 H4 118.8
N2 C5 N1 107.6(2)
N2 C5 C1 126.3(2)
N1 C5 C1 126.1(2)
C8 C6 N1 110.7(3)
C8 C6 C9 119.5(3)
N1 C6 C9 101.1(2)
C8 C6 C7 108.9(3)
N1 C6 C7 104.4(3)
C9 C6 C7 111.0(3)
C6 C7 H7A 109.5
C6 C7 H7B 109.5
H7A C7 H7B 109.5
C6 C7 H7C 109.5
H7A C7 H7C 109.5
H7B C7 H7C 109.5
C6 C8 H8A 109.5
C6 C8 H8B 109.5
H8A C8 H8B 109.5
C6 C8 H8C 109.5
H8A C8 H8C 109.5
H8B C8 H8C 109.5
C10 C9 N2 110.5(3)
C10 C9 C6 117.9(3)
N2 C9 C6 100.7(2)
C10 C9 C11 111.6(4)
N2 C9 C11 104.7(3)
C6 C9 C11 110.1(3)
C9 C10 H10A 109.5
C9 C10 H10B 109.5
H10A C10 H10B 109.5
C9 C10 H10C 109.5
H10A C10 H10C 109.5
H10B C10 H10C 109.5
C9 C11 H11A 109.5
C9 C11 H11B 109.5
H11A C11 H11B 109.5
C9 C11 H11C 109.5
H11A C11 H11C 109.5
H11B C11 H11C 109.5
F2B C12 F1B 114.0(10)
F3A C12 F1A 117.2(10)
F3A C12 F2A 106.4(8)
F1A C12 F2A 98.7(9)
F2B C12 F3B 96.8(7)
F1B C12 F3B 99.3(9)
F3A C12 C13 117.1(5)
F2B C12 C13 117.9(5)
F1B C12 C13 119.6(9)
F1A C12 C13 111.4(8)
F2A C12 C13 103.0(4)
F3B C12 C13 103.0(4)
O3 C13 C14 127.7(3)
O3 C13 C12 114.8(3)
C14 C13 C12 117.5(3)
C15 C14 C13 121.1(3)
C15 C14 H14 119.4
C13 C14 H14 119.4
O4 C15 C14 127.9(3)
O4 C15 C16 114.5(3)
C14 C15 C16 117.6(3)
F4A C16 F5A 104.9(10)
F4A C16 F6A 112.2(9)
F5A C16 F6A 100.1(9)
F5B C16 F6B 115.3(10)
F5B C16 F4B 104.9(11)
F6B C16 F4B 99.9(8)
F5B C16 C15 115.6(9)
F4A C16 C15 115.1(8)
F5A C16 C15 110.1(7)
F6A C16 C15 113.1(7)
F6B C16 C15 112.7(7)
F4B C16 C15 106.2(6)
O5 C18 C19 127.5(3)
O5 C18 C22 114.5(3)
C19 C18 C22 117.9(3)
C18 C19 C20 122.4(3)
C18 C19 H19 118.8
C20 C19 H19 118.8
O6 C20 C19 128.1(3)
O6 C20 C21 114.1(3)
C19 C20 C21 117.9(3)
F11A C21 F10A 107.8(12)
F12B C21 F10B 115.4(11)
F12B C21 F11B 104.8(7)
F10B C21 F11B 102.5(10)
F11A C21 F12A 109.7(8)
F10A C21 F12A 100.0(10)
F11A C21 C20 114.2(9)
F12B C21 C20 114.3(7)
F10A C21 C20 112.9(10)
F10B C21 C20 110.6(10)
F11B C21 C20 108.0(7)
F12A C21 C20 111.3(7)
O7 C23 C24 128.1(3)
O7 C23 C32 114.3(3)
C24 C23 C32 117.5(3)
C23 C24 C25 121.6(3)
C23 C24 H24 119.2
C25 C24 H24 119.2
O8 C25 C24 127.3(3)
O8 C25 C26 115.0(3)
C24 C25 C26 117.7(3)
F18A C26 F17A 110.0(9)
F18B C26 F16B 105.5(9)
F18A C26 F16A 103.9(9)
F17A C26 F16A 106.0(10)
F18B C26 F17B 109.1(9)
F16B C26 F17B 104.8(8)
F18B C26 C25 112.0(6)
F18A C26 C25 114.5(6)
F17A C26 C25 110.4(8)
F16B C26 C25 112.7(7)
F16A C26 C25 111.6(7)
F17B C26 C25 112.3(6)
O11 C28 C29 128.0(3)
O11 C28 C37 112.6(4)
C29 C28 C37 119.3(4)
C28 C29 C30 120.6(3)
C28 C29 H29 119.7
C30 C29 H29 119.7
O12 C30 C29 127.9(4)
O12 C30 C42 114.4(3)
C29 C30 C42 117.6(4)
O13 C33 C34 128.5(3)
O13 C33 C31 112.9(4)
C34 C33 C31 118.6(4)
C33 C34 C35 122.0(3)
C33 C34 H34 119.0
C35 C34 H34 119.0
O14 C35 C34 128.1(3)
O14 C35 C36 113.0(3)
C34 C35 C36 118.8(3)
F30A C36 F28A 106.1(13)
F30A C36 F29A 108.9(13)
F28A C36 F29A 110.4(14)
F28B C36 F29B 105.8(14)
F28B C36 F30B 107.8(12)
F29B C36 F30B 106.3(13)
F30A C36 C35 111.9(8)
F28B C36 C35 112.6(8)
F28A C36 C35 107.8(10)
F29A C36 C35 111.6(7)
F29B C36 C35 109.3(9)
F30B C36 C35 114.6(8)
O15 C38 C39 127.9(3)
O15 C38 C43 114.6(4)
C39 C38 C43 117.5(4)
C40 C39 C38 121.3(3)
C40 C39 H39 119.3
C38 C39 H39 119.3
O16 C40 C39 127.2(3)
O16 C40 C41 114.2(3)
C39 C40 C41 118.5(3)
F34A C41 F35A 107.3(14)
F34A C41 F36A 106.5(13)
F35A C41 F36A 106.8(15)
F36B C41 F34B 106.6(13)
F36B C41 F35B 108.7(15)
F34B C41 F35B 106.0(12)
F36B C41 C40 116.6(12)
F34A C41 C40 110.0(13)
F35A C41 C40 113.8(12)
F36A C41 C40 112.0(11)
F34B C41 C40 111.0(11)
F35B C41 C40 107.4(12)
C40 O16 Dy2 127.8(2)
C32 F13A F14B 53.2(6)
C43 F31B F32A 53.2(6)
C43 F32A F31B 54.5(6)
F8B C22 F9B 110.8(14)
F7A C22 F8A 106.1(16)
F8B C22 F7B 107.9(15)
F9B C22 F7B 104.9(13)
F7A C22 F9A 112.0(14)
F8A C22 F9A 103.5(14)
F8B C22 C18 111.3(11)
F7A C22 C18 113.1(14)
F9B C22 C18 113.7(10)
F8A C22 C18 112.4(10)
F7B C22 C18 107.8(11)
F9A C22 C18 109.3(10)
F26A C31 F25A 106.1(11)
F27B C31 F25B 111.0(10)
F27B C31 F26B 105.4(11)
F25B C31 F26B 105.5(10)
F26A C31 F27A 106.9(11)
F25A C31 F27A 109.2(10)
F26A C31 C33 113.1(8)
F27B C31 C33 114.1(7)
F25A C31 C33 114.5(9)
F25B C31 C33 111.8(8)
F26B C31 C33 108.4(8)
F27A C31 C33 106.7(7)
F15B C32 F13A 110.1(16)
F14A C32 F13B 138.9(9)
F14A C32 F15A 97.9(8)
F13B C32 F15A 89.0(12)
F15B C32 F14B 119.6(8)
F13A C32 F14B 78.2(9)
F15B C32 C23 115.9(10)
F13A C32 C23 114.9(12)
F14A C32 C23 110.5(5)
F13B C32 C23 106.7(10)
F15A C32 C23 104.3(9)
F14B C32 C23 112.5(5)
F20A C37 F21A 106.3(12)
F19B C37 F20B 110.1(11)
F20A C37 F19A 104.1(12)
F21A C37 F19A 108.4(12)
F19B C37 F21B 107.2(11)
F20B C37 F21B 107.3(11)
F20A C37 C28 116.1(11)
F21A C37 C28 114.3(10)
F19B C37 C28 113.9(8)
F20B C37 C28 111.4(9)
F19A C37 C28 107.1(8)
F21B C37 C28 106.5(8)
F22A C42 F24A 121.0(13)
F22A C42 F23A 105.5(11)
F24A C42 F23A 99.3(8)
F23B C42 F22B 113.0(11)
F23B C42 F24B 103.6(9)
F22B C42 F24B 101.2(6)
F23B C42 C30 116.6(7)
F22A C42 C30 112.1(7)
F24A C42 C30 109.2(7)
F23A C42 C30 108.2(6)
F22B C42 C30 109.2(7)
F24B C42 C30 112.2(5)
F31A C43 F32B 126.4(8)
F33B C43 F32A 136.6(10)
F33B C43 F31B 105.2(11)
F32A C43 F31B 72.3(9)
F31A C43 F33A 104.4(8)
F32B C43 F33A 74.8(7)
F31A C43 C38 114.7(6)
F32B C43 C38 115.6(6)
F33B C43 C38 111.6(9)
F32A C43 C38 109.9(7)
F31B C43 C38 109.1(8)
F33A C43 C38 109.7(7)
Dy1 O9 H9B 114(3)
Dy1 O9 H9A 135(3)
H9B O9 H9A 109(4)
C43 F32B F33A 54.3(5)
C32 F14B F13A 48.6(5)
C43 F33A F32B 50.9(5)

loop_
_geom_bond_atom_site_label_1
_geom_bond_atom_site_label_2
_geom_bond_distance
Dy1 O7 2.328(2)
Dy1 O5 2.321(2)
Dy1 O6 2.356(2)
Dy1 O3 2.3736(19)
Dy1 O1 2.3790(19)
Dy1 O9 2.387(2)
Dy1 O8 2.4136(19)
Dy1 O4 2.513(2)
Dy1 N3 2.854(2)
Dy2 O11 2.324(2)
Dy2 O13 2.340(2)
Dy2 O14 2.359(2)
Dy2 O15 2.372(2)
Dy2 O10 2.378(2)
Dy2 O2 2.3843(19)
Dy2 O12 2.404(2)
Dy2 O16 2.510(2)
Dy2 N4 2.790(2)
O1 N1 1.280(3)
O3 C13 1.252(3)
O4 C15 1.258(3)
O5 C18 1.254(4)
O6 C20 1.254(3)
O7 C23 1.244(4)
O8 C25 1.243(4)
O2 N2 1.282(3)
O10 H1 0.76(4)
O10 H10D 0.80(4)
O11 C28 1.245(4)
O12 C30 1.239(4)
O13 C33 1.253(4)
O14 C35 1.248(4)
O15 C38 1.245(4)
N1 C5 1.343(3)
N1 C6 1.505(4)
N2 C5 1.339(3)
N2 C9 1.506(3)
N3 C1 1.338(3)
N3 C2 1.340(4)
N4 C1 1.336(3)
N4 C4 1.342(4)
C1 C5 1.474(4)
C2 C3 1.362(4)
C2 H2 0.9300
C3 C4 1.367(4)
C3 H3 0.9300
C4 H4 0.9300
C6 C8 1.486(5)
C6 C9 1.515(5)
C6 C7 1.576(5)
C7 H7A 0.9600
C7 H7B 0.9600
C7 H7C 0.9600
C8 H8A 0.9600
C8 H8B 0.9600
C8 H8C 0.9600
C9 C10 1.478(5)
C9 C11 1.549(5)
C10 H10A 0.9600
C10 H10B 0.9600
C10 H10C 0.9600
C11 H11A 0.9600
C11 H11B 0.9600
C11 H11C 0.9600
C12 F3A 1.220(7)
C12 F2B 1.261(7)
C12 F1B 1.281(8)
C12 F1A 1.285(8)
C12 F2A 1.417(7)
C12 F3B 1.443(7)
C12 C13 1.527(5)
C13 C14 1.383(5)
C14 C15 1.374(4)
C14 H14 0.9300
C15 C16 1.529(5)
C16 F5B 1.263(8)
C16 F4A 1.290(8)
C16 F5A 1.307(8)
C16 F6A 1.318(8)
C16 F6B 1.309(7)
C16 F4B 1.330(8)
F9A C22 1.322(9)
C18 C19 1.381(5)
C18 C22 1.529(5)
C19 C20 1.382(4)
C19 H19 0.9300
C20 C21 1.527(4)
C21 F11A 1.279(8)
C21 F12B 1.301(7)
C21 F10A 1.300(8)
C21 F10B 1.305(8)
C21 F11B 1.339(7)
C21 F12A 1.352(8)
F15A C32 1.350(9)
C23 C24 1.366(5)
C23 C32 1.537(6)
C24 C25 1.384(5)
C24 H24 0.9300
C25 C26 1.526(5)
C26 F18B 1.275(8)
C26 F18A 1.287(7)
C26 F17A 1.289(8)
C26 F16B 1.291(8)
C26 F16A 1.293(8)
C26 F17B 1.302(7)
C28 C29 1.362(5)
C28 C37 1.541(5)
C29 C30 1.383(5)
C29 H29 0.9300
C30 C42 1.541(6)
C33 C34 1.368(5)
C33 C31 1.544(6)
C34 C35 1.378(5)
C34 H34 0.9300
C35 C36 1.540(5)
C36 F30A 1.298(8)
C36 F28B 1.300(8)
C36 F28A 1.309(8)
C36 F29A 1.316(9)
C36 F29B 1.313(9)
C36 F30B 1.327(8)
C38 C39 1.386(5)
C38 C43 1.533(6)
C39 C40 1.375(5)
C39 H39 0.9300
C40 O16 1.251(4)
C40 C41 1.526(5)
C41 F36B 1.306(8)
C41 F34A 1.313(9)
C41 F35A 1.319(9)
C41 F36A 1.317(8)
C41 F34B 1.323(8)
C41 F35B 1.322(8)
F8A C22 1.307(9)
F7A C22 1.305(9)
F13A C32 1.296(9)
F13A F14B 1.690(15)
F20B C37 1.295(8)
F31B C43 1.308(8)
F31B F32A 1.531(16)
F32A C43 1.287(8)
C22 F8B 1.295(9)
C22 F9B 1.313(9)
C22 F7B 1.317(8)
C31 F26A 1.278(8)
C31 F27B 1.283(8)
C31 F25A 1.299(8)
C31 F25B 1.301(8)
C31 F26B 1.304(8)
C31 F27A 1.335(8)
F24B C42 1.320(7)
F24A C42 1.298(8)
C32 F15B 1.298(9)
C32 F14A 1.334(6)
C32 F13B 1.342(9)
C32 F14B 1.383(7)
F21B C37 1.323(9)
C37 F20A 1.288(9)
C37 F21A 1.295(9)
C37 F19B 1.295(9)
C37 F19A 1.310(8)
C42 F23B 1.260(8)
C42 F22A 1.281(8)
C42 F23A 1.318(7)
C42 F22B 1.318(8)
C43 F31A 1.278(7)
C43 F32B 1.276(7)
C43 F33B 1.293(9)
C43 F33A 1.335(8)
O9 H9B 0.77(4)
O9 H9A 0.80(4)
F32B F33A 1.586(14)

loop_
_geom_torsion_atom_site_label_1
_geom_torsion_atom_site_label_2
_geom_torsion_atom_site_label_3
_geom_torsion_atom_site_label_4
_geom_torsion
Dy1 O1 N1 C5 54.6(4)
Dy1 O1 N1 C6 -131.3(2)
Dy2 O2 N2 C5 53.0(4)
Dy2 O2 N2 C9 -133.1(2)
C4 N4 C1 N3 -2.3(5)
Dy2 N4 C1 N3 170.3(2)
C4 N4 C1 C5 178.0(3)
Dy2 N4 C1 C5 -9.3(4)
C2 N3 C1 N4 -1.5(5)
Dy1 N3 C1 N4 167.8(2)
C2 N3 C1 C5 178.2(3)
Dy1 N3 C1 C5 -12.5(4)
C1 N3 C2 C3 4.0(5)
Dy1 N3 C2 C3 -166.9(3)
N3 C2 C3 C4 -2.7(6)
C1 N4 C4 C3 3.7(5)
Dy2 N4 C4 C3 -170.2(3)
C2 C3 C4 N4 -1.4(6)
O2 N2 C5 N1 -178.0(2)
C9 N2 C5 N1 7.7(3)
O2 N2 C5 C1 1.9(5)
C9 N2 C5 C1 -172.4(3)
O1 N1 C5 N2 -176.2(2)
C6 N1 C5 N2 9.2(3)
O1 N1 C5 C1 3.9(5)
C6 N1 C5 C1 -170.7(3)
N4 C1 C5 N2 -19.1(4)
N3 C1 C5 N2 161.1(3)
N4 C1 C5 N1 160.7(3)
N3 C1 C5 N1 -19.0(4)
O1 N1 C6 C8 35.9(4)
C5 N1 C6 C8 -149.1(3)
O1 N1 C6 C9 163.5(2)
C5 N1 C6 C9 -21.5(3)
O1 N1 C6 C7 -81.2(3)
C5 N1 C6 C7 93.8(3)
O2 N2 C9 C10 39.3(4)
C5 N2 C9 C10 -145.8(3)
O2 N2 C9 C6 164.7(2)
C5 N2 C9 C6 -20.5(3)
O2 N2 C9 C11 -81.0(4)
C5 N2 C9 C11 93.8(3)
C8 C6 C9 C10 -95.2(4)
N1 C6 C9 C10 143.0(3)
C7 C6 C9 C10 32.8(4)
C8 C6 C9 N2 144.6(3)
N1 C6 C9 N2 22.8(3)
C7 C6 C9 N2 -87.4(3)
C8 C6 C9 C11 34.4(4)
N1 C6 C9 C11 -87.3(3)
C7 C6 C9 C11 162.4(3)
Dy1 O3 C13 C14 -28.7(5)
Dy1 O3 C13 C12 151.4(3)
F3A C12 C13 O3 -33.5(11)
F2B C12 C13 O3 22.0(10)
F1B C12 C13 O3 168.1(10)
F1A C12 C13 O3 -172.2(9)
F2A C12 C13 O3 82.9(6)
F3B C12 C13 O3 -83.1(5)
F3A C12 C13 C14 146.6(10)
F2B C12 C13 C14 -158.0(8)
F1B C12 C13 C14 -11.8(11)
F1A C12 C13 C14 7.9(10)
F2A C12 C13 C14 -97.0(6)
F3B C12 C13 C14 97.0(5)
O3 C13 C14 C15 -5.1(6)
C12 C13 C14 C15 174.8(4)
Dy1 O4 C15 C14 24.7(5)
Dy1 O4 C15 C16 -155.4(3)
C13 C14 C15 O4 5.2(6)
C13 C14 C15 C16 -174.6(3)
O4 C15 C16 F5B -65.7(10)
C14 C15 C16 F5B 114.1(10)
O4 C15 C16 F4A 75.0(9)
C14 C15 C16 F4A -105.2(9)
O4 C15 C16 F5A -43.3(8)
C14 C15 C16 F5A 136.6(8)
O4 C15 C16 F6A -154.3(9)
C14 C15 C16 F6A 25.5(10)
O4 C15 C16 F6B 158.6(8)
C14 C15 C16 F6B -21.5(9)
O4 C15 C16 F4B 50.3(7)
C14 C15 C16 F4B -129.9(6)
Dy1 O5 C18 C19 -0.6(6)
Dy1 O5 C18 C22 -177.8(2)
O5 C18 C19 C20 -4.4(6)
C22 C18 C19 C20 172.7(4)
Dy1 O6 C20 C19 14.2(5)
Dy1 O6 C20 C21 -167.5(2)
C18 C19 C20 O6 -2.8(6)
C18 C19 C20 C21 179.0(3)
O6 C20 C21 F11A 83.3(8)
C19 C20 C21 F11A -98.3(8)
O6 C20 C21 F12B 170.0(7)
C19 C20 C21 F12B -11.6(8)
O6 C20 C21 F10A -40.4(11)
C19 C20 C21 F10A 138.1(10)
O6 C20 C21 F10B -57.7(10)
C19 C20 C21 F10B 120.7(10)
O6 C20 C21 F11B 53.7(6)
C19 C20 C21 F11B -127.9(6)
O6 C20 C21 F12A -151.9(6)
C19 C20 C21 F12A 26.5(7)
Dy1 O7 C23 C24 -12.3(7)
Dy1 O7 C23 C32 167.4(3)
O7 C23 C24 C25 -4.1(7)
C32 C23 C24 C25 176.1(4)
Dy1 O8 C25 C24 17.2(6)
Dy1 O8 C25 C26 -161.1(3)
C23 C24 C25 O8 0.9(7)
C23 C24 C25 C26 179.2(4)
O8 C25 C26 F18B 80.8(10)
C24 C25 C26 F18B -97.7(10)
O8 C25 C26 F18A 154.0(11)
C24 C25 C26 F18A -24.5(12)
O8 C25 C26 F17A -81.3(11)
C24 C25 C26 F17A 100.2(11)
O8 C25 C26 F16B -38.0(10)
C24 C25 C26 F16B 143.5(9)
O8 C25 C26 F16A 36.3(11)
C24 C25 C26 F16A -142.2(10)
O8 C25 C26 F17B -156.1(10)
C24 C25 C26 F17B 25.5(11)
Dy2 O11 C28 C29 9.8(6)
Dy2 O11 C28 C37 -167.7(3)
O11 C28 C29 C30 1.3(7)
C37 C28 C29 C30 178.6(4)
Dy2 O12 C30 C29 -16.8(6)
Dy2 O12 C30 C42 159.9(3)
C28 C29 C30 O12 2.8(7)
C28 C29 C30 C42 -173.9(4)
Dy2 O13 C33 C34 -6.8(6)
Dy2 O13 C33 C31 173.8(3)
O13 C33 C34 C35 -0.9(7)
C31 C33 C34 C35 178.4(4)
Dy2 O14 C35 C34 11.9(5)
Dy2 O14 C35 C36 -171.0(2)
C33 C34 C35 O14 -1.7(6)
C33 C34 C35 C36 -178.7(4)
O14 C35 C36 F30A 172.1(8)
C34 C35 C36 F30A -10.5(9)
O14 C35 C36 F28B 35.8(11)
C34 C35 C36 F28B -146.8(10)
O14 C35 C36 F28A 55.7(11)
C34 C35 C36 F28A -126.9(11)
O14 C35 C36 F29A -65.6(14)
C34 C35 C36 F29A 111.8(14)
O14 C35 C36 F29B -81.5(14)
C34 C35 C36 F29B 95.9(14)
O14 C35 C36 F30B 159.4(10)
C34 C35 C36 F30B -23.2(11)
Dy2 O15 C38 C39 -29.4(6)
Dy2 O15 C38 C43 152.9(3)
O15 C38 C39 C40 -4.2(6)
C43 C38 C39 C40 173.4(4)
C38 C39 C40 O16 3.2(6)
C38 C39 C40 C41 -176.3(3)
O16 C40 C41 F36B 161.8(9)
C39 C40 C41 F36B -18.6(10)
O16 C40 C41 F34A 61.3(11)
C39 C40 C41 F34A -119.1(11)
O16 C40 C41 F35A -59.0(13)
C39 C40 C41 F35A 120.5(13)
O16 C40 C41 F36A 179.6(8)
C39 C40 C41 F36A -0.8(9)
O16 C40 C41 F34B 39.5(10)
C39 C40 C41 F34B -140.9(9)
O16 C40 C41 F35B -76.0(12)
C39 C40 C41 F35B 103.6(12)
C39 C40 O16 Dy2 27.7(5)
C41 C40 O16 Dy2 -152.8(2)
O5 C18 C22 F8B -46.8(12)
C19 C18 C22 F8B 135.7(12)
O5 C18 C22 F7A 92.7(13)
C19 C18 C22 F7A -84.8(14)
O5 C18 C22 F9B -172.8(11)
C19 C18 C22 F9B 9.8(12)
O5 C18 C22 F8A -27.5(13)
C19 C18 C22 F8A 155.1(12)
O5 C18 C22 F7B 71.4(11)
C19 C18 C22 F7B -106.1(11)
O5 C18 C22 F9A -141.8(10)
C19 C18 C22 F9A 40.8(11)
O13 C33 C31 F26A 33.7(13)
C34 C33 C31 F26A -145.8(12)
O13 C33 C31 F27B -37.8(13)
C34 C33 C31 F27B 142.7(12)
O13 C33 C31 F25A 155.4(10)
C34 C33 C31 F25A -24.1(12)
O13 C33 C31 F25B -164.8(8)
C34 C33 C31 F25B 15.7(10)
O13 C33 C31 F26B 79.3(10)
C34 C33 C31 F26B -100.2(10)
O13 C33 C31 F27A -83.6(8)
C34 C33 C31 F27A 96.9(8)
F14B F13A C32 F15B 117.5(9)
F14B F13A C32 C23 -109.5(7)
O7 C23 C32 F15B 64.0(10)
C24 C23 C32 F15B -116.2(9)
O7 C23 C32 F13A -66.3(11)
C24 C23 C32 F13A 113.5(10)
O7 C23 C32 F14A 150.7(5)
C24 C23 C32 F14A -29.5(7)
O7 C23 C32 F13B -46.9(9)
C24 C23 C32 F13B 132.8(9)
O7 C23 C32 F15A 46.3(9)
C24 C23 C32 F15A -133.9(9)
O7 C23 C32 F14B -153.3(6)
C24 C23 C32 F14B 26.5(8)
O11 C28 C37 F20A 170.8(11)
C29 C28 C37 F20A -6.9(13)
O11 C28 C37 F21A 46.5(13)
C29 C28 C37 F21A -131.2(13)
O11 C28 C37 F19B -30.5(11)
C29 C28 C37 F19B 151.8(10)
O11 C28 C37 F20B -155.9(10)
C29 C28 C37 F20B 26.5(11)
O11 C28 C37 F19A -73.5(11)
C29 C28 C37 F19A 108.8(11)
O11 C28 C37 F21B 87.5(10)
C29 C28 C37 F21B -90.2(10)
O12 C30 C42 F23B -6.2(13)
C29 C30 C42 F23B 170.9(12)
O12 C30 C42 F22A 171.7(13)
C29 C30 C42 F22A -11.2(15)
O12 C30 C42 F24A -51.4(9)
C29 C30 C42 F24A 125.7(8)
O12 C30 C42 F23A 55.7(6)
C29 C30 C42 F23A -127.2(6)
O12 C30 C42 F22B 123.3(8)
C29 C30 C42 F22B -59.5(9)
O12 C30 C42 F24B -125.4(5)
C29 C30 C42 F24B 51.8(7)
F31B F32A C43 F33B 93.5(17)
F31B F32A C43 C38 -104.4(9)
F32A F31B C43 F33B -134.8(11)
F32A F31B C43 C38 105.5(8)
O15 C38 C43 F31A -166.8(7)
C39 C38 C43 F31A 15.3(9)
O15 C38 C43 F32B -6.0(8)
C39 C38 C43 F32B 176.1(7)
O15 C38 C43 F33B 119.7(12)
C39 C38 C43 F33B -58.2(13)
O15 C38 C43 F32A -47.1(10)
C39 C38 C43 F32A 135.0(10)
O15 C38 C43 F31B -124.6(10)
C39 C38 C43 F31B 57.5(11)
O15 C38 C43 F33A 76.1(8)
C39 C38 C43 F33A -101.8(8)
F31A C43 F32B F33A -96.8(11)
C38 C43 F32B F33A 104.9(8)
F15B C32 F14B F13A -106.5(18)
C23 C32 F14B F13A 112.3(14)
F31A C43 F33A F32B 124.4(9)
C38 C43 F33A F32B -112.3(7)

loop_
_platon_squeeze_void_nr
_platon_squeeze_void_average_x
_platon_squeeze_void_average_y
_platon_squeeze_void_average_z
_platon_squeeze_void_volume
_platon_squeeze_void_count_electrons
_platon_squeeze_void_content
1 0.151 0.733 -0.004 11 0 ' '
2 0.349 0.767 0.004 11 1 ' '
3 0.651 0.233 -0.004 11 0 ' '
4 0.849 0.267 0.004 11 1 ' '
5 0.500 0.407 0.250 194 49 ' '
6 1.000 -0.093 0.250 194 49 ' '
7 0.000 0.273 0.250 18 1 ' '
8 0.500 0.773 0.250 18 1 ' '
9 0.151 0.267 0.496 11 1 ' '
10 0.651 0.767 0.496 11 1 ' '
11 0.349 0.233 0.504 11 1 ' '
12 0.849 0.733 0.504 11 1 ' '
13 0.500 0.593 0.750 194 49 ' '
14 1.000 1.093 0.750 194 49 ' '
15 0.000 0.727 0.750 18 1 ' '
16 0.500 0.227 0.750 18 1 ' '
